data_4323922
loop_
_publ_author_name
'Michael P. Doyle'
'Qi-Lin Zhou'
'Conrad E. Raab'
'Gregory H. P. Roos'
'Stanley H. Simonsen'
'Vincent Lynch'

_publ_section_title
;
 Synthesis and Structures of (2,2-cis)-Dirhodium(II) Tetrakis[methyl
 1-acyl-2-oxoimidazolidine-4(S)-carboxylates]. Chiral Catalysts for Highly
 Stereoselective Metal Carbene Transformations
;
_journal_name_full 'Inorganic Chemistry'
_journal_page_first 6064
_journal_page_last 6073
_journal_paper_doi 10.1021/ic960249a
_journal_volume 35
_journal_year 1996
_chemical_formula_sum 'C34 H45 N11 O16 Rh2'
_chemical_formula_weight 1069.63
_chemical_name_systematic
; 
 ? 
;
_space_group_IT_number 19
_symmetry_cell_setting orthorhombic
_symmetry_space_group_name_Hall 'P 2ac 2ab'
_symmetry_space_group_name_H-M 'P 21 21 21'
_atom_sites_solution_hydrogens geom
_atom_sites_solution_primary direct
_atom_sites_solution_secondary difmap
_audit_creation_method SHELXL
_cell_angle_alpha 90.00
_cell_angle_beta 90.00
_cell_angle_gamma 90.00
_cell_formula_units_Z 4
_cell_length_a 11.5680(10)
_cell_length_b 19.3440(10)
_cell_length_c 19.551(2)
_cell_measurement_temperature 173(2)
_cell_volume 4375.0(6)
_computing_structure_refinement 'SHELXL-93 (Sheldrick, 1993)'
_computing_structure_solution 'SHELXS-86 (Sheldrick, 1990)'
_diffrn_ambient_temperature 173(2)
_diffrn_radiation_monochromator graphite
_diffrn_radiation_source 'normal-focus sealed tube'
_diffrn_radiation_type MoK\a
_diffrn_radiation_wavelength 0.71073
_diffrn_reflns_av_R_equivalents 0.0670
_diffrn_reflns_av_sigmaI/netI 0.0917
_diffrn_reflns_limit_h_max 15
_diffrn_reflns_limit_h_min -1
_diffrn_reflns_limit_k_max 25
_diffrn_reflns_limit_k_min -25
_diffrn_reflns_limit_l_max 25
_diffrn_reflns_limit_l_min -25
_diffrn_reflns_number 11785
_diffrn_reflns_theta_max 27.49
_diffrn_reflns_theta_min 2.05
_exptl_absorpt_coefficient_mu 0.835
_exptl_crystal_density_diffrn 1.624
_exptl_crystal_F_000 2176
_refine_diff_density_max 0.454
_refine_diff_density_min -0.461
_refine_diff_density_rms 0.110
_refine_ls_abs_structure_details 'Flack H D (1983), Acta Cryst. A39, 876-881'
_refine_ls_abs_structure_Flack -0.01(3)
_refine_ls_extinction_method none
_refine_ls_goodness_of_fit_all 1.005
_refine_ls_goodness_of_fit_obs 1.053
_refine_ls_matrix_type full
_refine_ls_number_parameters 568
_refine_ls_number_reflns 6510
_refine_ls_number_restraints 0
_refine_ls_restrained_S_all 1.005
_refine_ls_restrained_S_obs 1.053
_refine_ls_R_factor_all 0.0853
_refine_ls_R_factor_obs 0.0459
_refine_ls_shift/esd_max 0.000
_refine_ls_shift/esd_mean 0.000
_refine_ls_structure_factor_coef Fsqd
_refine_ls_weighting_details 'w=1/[\s^2^(Fo^2^)+(0.0218P)^2^+0.0000P] where P=(Fo^2^+2Fc^2^)/3'
_refine_ls_weighting_scheme calc
_refine_ls_wR_factor_all 0.0790
_refine_ls_wR_factor_obs 0.0684
_reflns_number_observed 4621
_reflns_number_total 6510
_reflns_observed_criterion >2sigma(I)
_cod_data_source_file ic960249a_1.cif
_cod_data_source_block 15
_cod_depositor_comments
;
The following automatic conversions were performed:

'_refine_ls_weighting_scheme' value 'calc
w=1/[\s^2^(Fo^2^)+(0.0218P)^2^+0.0000P] where P=(Fo^2^+2Fc^2^)/3' was
changed to 'calc'. New tag '_refine_ls_weighting_details' was
created. The value of the new tag was set to
'w=1/[\s^2^(Fo^2^)+(0.0218P)^2^+0.0000P] where P=(Fo^2^+2Fc^2^)/3'.

Automatic conversion script
Id: cif_fix_values 3143 2015-03-26 13:38:13Z robertas 
;
_cod_database_code 4323922

loop_
_symmetry_equiv_pos_as_xyz
'x, y, z'
'-x+1/2, -y, z+1/2'
'-x, y+1/2, -z+1/2'
'x+1/2, -y+1/2, -z'

loop_
_atom_site_aniso_label
_atom_site_aniso_U_11
_atom_site_aniso_U_22
_atom_site_aniso_U_33
_atom_site_aniso_U_23
_atom_site_aniso_U_13
_atom_site_aniso_U_12
Rh1 0.0234(3) 0.0230(2) 0.0236(3) -0.0016(3) -0.0034(3) 0.0026(2)
Rh2 0.0224(3) 0.0232(2) 0.0226(3) -0.0024(3) -0.0017(3) 0.0024(2)
N1A 0.021(2) 0.024(2) 0.030(3) -0.001(4) -0.001(3) 0.003(2)
C2A 0.024(3) 0.023(3) 0.022(3) 0.002(3) 0.002(3) -0.001(3)
N3A 0.031(3) 0.031(3) 0.017(3) -0.003(3) 0.001(3) 0.008(3)
C4A 0.037(4) 0.027(3) 0.036(4) -0.004(3) -0.001(4) 0.007(3)
C5A 0.026(3) 0.021(3) 0.028(3) 0.007(4) -0.002(4) 0.005(3)
C6A 0.035(3) 0.023(3) 0.030(3) -0.008(4) -0.008(4) 0.010(3)
O7A 0.034(3) 0.032(3) 0.062(4) 0.002(3) 0.012(3) 0.001(2)
O8A 0.033(3) 0.026(3) 0.054(3) 0.003(3) -0.012(3) 0.005(2)
C9A 0.037(5) 0.046(5) 0.086(7) -0.006(5) -0.028(5) 0.015(4)
C10A 0.025(3) 0.031(4) 0.026(4) 0.004(3) 0.007(3) -0.005(4)
C11A 0.037(4) 0.038(4) 0.029(4) -0.002(4) -0.010(4) -0.001(4)
O12A 0.054(3) 0.026(2) 0.029(3) -0.007(2) -0.007(3) 0.004(3)
O13A 0.029(3) 0.024(2) 0.023(2) -0.003(2) -0.008(2) 0.001(2)
N1B 0.022(3) 0.025(3) 0.034(4) -0.007(3) 0.001(3) 0.001(3)
C2B 0.030(4) 0.024(4) 0.027(4) -0.008(3) 0.003(3) 0.002(3)
N3B 0.023(3) 0.020(3) 0.038(3) 0.002(3) -0.001(3) 0.001(3)
C4B 0.025(3) 0.034(3) 0.037(4) 0.002(4) -0.012(4) 0.004(4)
C5B 0.028(4) 0.027(3) 0.025(4) 0.003(3) 0.004(3) 0.002(3)
C6B 0.027(4) 0.028(4) 0.022(4) 0.001(3) 0.003(3) -0.001(3)
O7B 0.042(3) 0.032(2) 0.042(3) 0.006(3) 0.000(4) 0.014(2)
O8B 0.039(3) 0.028(3) 0.027(3) -0.002(2) -0.004(3) 0.008(2)
C9B 0.056(6) 0.038(5) 0.041(5) -0.009(4) -0.010(5) 0.012(5)
C10B 0.048(5) 0.027(4) 0.037(5) -0.007(4) -0.003(4) -0.005(4)
C11B 0.036(4) 0.043(5) 0.057(6) 0.016(4) -0.008(5) -0.007(4)
O12B 0.037(3) 0.045(3) 0.063(4) 0.013(3) -0.006(3) -0.010(3)
O13B 0.027(3) 0.027(3) 0.032(3) 0.002(2) 0.000(2) 0.002(2)
N1C 0.026(3) 0.023(3) 0.026(3) -0.003(3) -0.002(3) 0.001(3)
C2C 0.025(4) 0.030(4) 0.022(4) -0.008(3) 0.002(3) -0.001(3)
N3C 0.032(4) 0.022(3) 0.028(4) -0.006(3) 0.000(3) 0.005(3)
C4C 0.041(5) 0.038(4) 0.026(4) -0.012(3) -0.004(4) 0.007(4)
C5C 0.023(4) 0.033(4) 0.025(4) -0.005(3) -0.004(3) 0.004(4)
C6C 0.030(4) 0.050(5) 0.030(4) 0.011(4) 0.001(4) 0.002(4)
O7C 0.046(4) 0.089(5) 0.095(5) 0.039(5) 0.030(4) 0.024(4)
O8C 0.041(3) 0.038(3) 0.034(3) 0.003(2) -0.001(3) 0.001(3)
C9C 0.066(6) 0.037(5) 0.046(5) 0.005(4) -0.008(5) -0.013(5)
C10C 0.036(5) 0.027(4) 0.036(5) -0.006(4) 0.003(4) 0.001(3)
C11C 0.060(5) 0.026(3) 0.055(6) 0.004(4) 0.011(5) 0.005(4)
O12C 0.065(4) 0.032(3) 0.059(4) -0.019(3) -0.015(4) -0.001(3)
O13C 0.039(3) 0.023(2) 0.028(3) -0.006(2) -0.003(3) 0.007(2)
N1D 0.026(3) 0.026(3) 0.025(3) -0.001(3) 0.000(3) -0.002(3)
C2D 0.028(4) 0.026(4) 0.025(4) -0.002(3) -0.003(3) 0.002(3)
N3D 0.024(3) 0.036(3) 0.029(3) 0.001(3) -0.004(3) -0.007(3)
C4D 0.018(4) 0.062(5) 0.042(6) -0.001(5) 0.000(4) 0.002(4)
C5D 0.023(4) 0.031(4) 0.030(4) -0.006(4) 0.002(3) 0.001(3)
C6D 0.017(4) 0.037(4) 0.041(5) 0.009(4) -0.003(4) -0.004(3)
O7D 0.038(3) 0.054(3) 0.029(3) 0.001(3) -0.005(3) 0.007(3)
O8D 0.045(3) 0.029(3) 0.033(3) -0.002(2) -0.011(3) 0.000(3)
C9D 0.055(6) 0.038(4) 0.042(5) -0.007(4) 0.004(5) -0.017(4)
C10D 0.040(5) 0.033(4) 0.035(5) 0.007(4) 0.002(4) -0.004(4)
C11D 0.053(6) 0.040(5) 0.040(5) 0.018(4) -0.007(5) -0.002(4)
O12D 0.038(3) 0.067(4) 0.055(4) 0.032(3) 0.006(3) -0.005(3)
O13D 0.025(3) 0.032(3) 0.028(3) 0.010(2) -0.003(3) 0.004(3)
N1E 0.025(3) 0.034(3) 0.039(4) 0.005(3) -0.005(3) -0.004(3)
C2E 0.027(4) 0.036(4) 0.042(5) 0.005(4) -0.006(4) -0.001(4)
C3E 0.042(5) 0.048(5) 0.066(6) 0.007(5) -0.010(5) 0.004(5)
N1F 0.033(3) 0.028(3) 0.030(3) -0.002(3) -0.003(3) 0.000(3)
C2F 0.035(4) 0.026(4) 0.032(4) -0.006(3) -0.009(4) 0.007(4)
C3F 0.060(6) 0.053(5) 0.065(6) -0.013(6) -0.020(5) 0.032(5)
N1G 0.085(8) 0.162(11) 0.186(12) 0.103(10) 0.034(9) 0.008(8)
C2G 0.050(6) 0.090(8) 0.084(7) 0.045(7) 0.016(6) -0.004(7)
C3G 0.076(8) 0.056(6) 0.114(9) -0.002(7) 0.053(7) 0.004(6)

loop_
_atom_site_label
_atom_site_type_symbol
_atom_site_fract_x
_atom_site_fract_y
_atom_site_fract_z
_atom_site_U_iso_or_equiv
_atom_site_thermal_displace_type
_atom_site_occupancy
_atom_site_calc_flag
_atom_site_refinement_flags
_atom_site_disorder_group
Rh1 Rh 0.58700(4) 0.10138(3) 0.21372(3) 0.02335(12) Uani 1 d . .
Rh2 Rh 0.71933(4) 0.03781(2) 0.28948(3) 0.02275(12) Uani 1 d . .
N1A N 0.7299(4) -0.0325(2) 0.2121(3) 0.0253(11) Uani 1 d . .
C2A C 0.6543(6) -0.0299(3) 0.1626(3) 0.0232(15) Uani 1 d . .
N3A N 0.6514(5) -0.0919(3) 0.1246(3) 0.0266(14) Uani 1 d . .
C4A C 0.7363(6) -0.1397(3) 0.1526(4) 0.033(2) Uani 1 d . .
H4AA H 0.7990(6) -0.1468(3) 0.1212(4) 0.039 Uiso 1 d R .
H4AB H 0.7015(6) -0.1834(3) 0.1633(4) 0.039 Uiso 1 d R .
C5A C 0.7802(5) -0.1016(3) 0.2168(4) 0.0249(13) Uani 1 d . .
H5AA H 0.7533(5) -0.1243(3) 0.2575(4) 0.030 Uiso 1 d R .
C6A C 0.9118(6) -0.0979(3) 0.2166(4) 0.0293(14) Uani 1 d . .
O7A O 0.9696(4) -0.0547(2) 0.1917(3) 0.0426(15) Uani 1 d . .
O8A O 0.9543(4) -0.1559(2) 0.2470(3) 0.0376(13) Uani 1 d . .
C9A C 1.0785(6) -0.1609(4) 0.2476(5) 0.056(3) Uani 1 d . .
H9AA H 1.1017(6) -0.2030(4) 0.2696(5) 0.068 Uiso 1 d R .
H9AB H 1.1056(6) -0.1609(4) 0.2012(5) 0.068 Uiso 1 d R .
H9AC H 1.1110(6) -0.1222(4) 0.2716(5) 0.068 Uiso 1 d R .
C10A C 0.5871(6) -0.1092(4) 0.0687(3) 0.027(2) Uani 1 d . .
C11A C 0.5045(6) -0.0577(4) 0.0393(4) 0.035(2) Uani 1 d . .
H11A H 0.4661(6) -0.0779(4) 0.0007(4) 0.042 Uiso 1 d R .
H11B H 0.4483(6) -0.0450(4) 0.0732(4) 0.042 Uiso 1 d R .
H11C H 0.5462(6) -0.0173(4) 0.0249(4) 0.042 Uiso 1 d R .
O12A O 0.6016(5) -0.1661(2) 0.0435(2) 0.0364(13) Uani 1 d . .
O13A O 0.5906(4) 0.0206(2) 0.1470(2) 0.0254(10) Uani 1 d . .
N1B N 0.4617(5) 0.0526(3) 0.2646(3) 0.0268(15) Uani 1 d . .
C2B C 0.4838(6) 0.0014(3) 0.3071(4) 0.027(2) Uani 1 d . .
N3B N 0.3774(5) -0.0283(3) 0.3299(3) 0.0271(14) Uani 1 d . .
C4B C 0.2793(6) 0.0064(3) 0.2957(4) 0.032(2) Uani 1 d . .
H4BA H 0.2203(6) 0.0190(3) 0.3279(4) 0.039 Uiso 1 d R .
H4BB H 0.2465(6) -0.0225(3) 0.2608(4) 0.039 Uiso 1 d R .
C5B C 0.3371(6) 0.0708(3) 0.2657(3) 0.027(2) Uani 1 d . .
H5BA H 0.3100(6) 0.0794(3) 0.2201(3) 0.032 Uiso 1 d R .
C6B C 0.3190(6) 0.1353(3) 0.3100(3) 0.026(2) Uani 1 d . .
O7B O 0.2716(4) 0.1870(2) 0.2910(3) 0.0386(12) Uani 1 d . .
O8B O 0.3604(4) 0.1238(2) 0.3722(2) 0.0315(12) Uani 1 d . .
C9B C 0.3519(7) 0.1811(4) 0.4196(4) 0.045(2) Uani 1 d . .
H9BA H 0.3849(7) 0.1679(4) 0.4627(4) 0.054 Uiso 1 d R .
H9BB H 0.3929(7) 0.2203(4) 0.4017(4) 0.054 Uiso 1 d R .
H9BC H 0.2721(7) 0.1930(4) 0.4259(4) 0.054 Uiso 1 d R .
C10B C 0.3568(7) -0.0864(4) 0.3673(4) 0.037(2) Uani 1 d . .
C11B C 0.4547(6) -0.1260(4) 0.3985(4) 0.046(2) Uani 1 d . .
H11D H 0.4255(6) -0.1655(4) 0.4228(4) 0.055 Uiso 1 d R .
H11E H 0.5065(6) -0.1411(4) 0.3632(4) 0.055 Uiso 1 d R .
H11F H 0.4953(6) -0.0963(4) 0.4297(4) 0.055 Uiso 1 d R .
O12B O 0.2567(4) -0.1060(3) 0.3745(3) 0.0481(15) Uani 1 d . .
O13B O 0.5790(4) -0.0207(2) 0.3254(2) 0.0287(11) Uani 1 d . .
N1C N 0.6856(5) 0.1151(3) 0.3579(3) 0.0252(13) Uani 1 d . .
C2C C 0.6404(6) 0.1727(3) 0.3359(4) 0.026(2) Uani 1 d . .
N3C N 0.6551(5) 0.2277(3) 0.3814(3) 0.0274(14) Uani 1 d . .
C4C C 0.7125(7) 0.2021(3) 0.4436(3) 0.035(2) Uani 1 d . .
H4CA H 0.6661(7) 0.2093(3) 0.4837(3) 0.043 Uiso 1 d R .
H4CB H 0.7858(7) 0.2247(3) 0.4493(3) 0.043 Uiso 1 d R .
C5C C 0.7298(7) 0.1249(3) 0.4282(3) 0.027(2) Uani 1 d . .
H5CA H 0.8101(7) 0.1125(3) 0.4297(3) 0.032 Uiso 1 d R .
C6C C 0.6624(6) 0.0801(4) 0.4769(4) 0.037(2) Uani 1 d . .
O7C O 0.5693(5) 0.0948(4) 0.4989(3) 0.077(2) Uani 1 d . .
O8C O 0.7186(5) 0.0230(2) 0.4934(2) 0.0376(12) Uani 1 d . .
C9C C 0.6584(7) -0.0237(4) 0.5394(4) 0.050(2) Uani 1 d . .
H9CA H 0.7065(7) -0.0632(4) 0.5481(4) 0.059 Uiso 1 d R .
H9CB H 0.6413(7) -0.0007(4) 0.5817(4) 0.059 Uiso 1 d R .
H9CC H 0.5876(7) -0.0386(4) 0.5183(4) 0.059 Uiso 1 d R .
C10C C 0.6524(6) 0.2976(4) 0.3689(4) 0.033(2) Uani 1 d . .
C11C C 0.6000(7) 0.3231(3) 0.3026(4) 0.047(2) Uani 1 d . .
H11G H 0.6035(7) 0.3727(3) 0.3009(4) 0.056 Uiso 1 d R .
H11H H 0.6412(7) 0.3042(3) 0.2643(4) 0.056 Uiso 1 d R .
H11I H 0.5208(7) 0.3085(3) 0.3009(4) 0.056 Uiso 1 d R .
O12C O 0.6929(5) 0.3371(2) 0.4122(3) 0.052(2) Uani 1 d . .
O13C O 0.5900(4) 0.1829(2) 0.2790(3) 0.0300(11) Uani 1 d . .
N1D N 0.8428(5) 0.0969(3) 0.2464(3) 0.0255(13) Uani 1 d . .
C2D C 0.8231(6) 0.1335(4) 0.1920(4) 0.027(2) Uani 1 d . .
N3D N 0.9230(5) 0.1618(3) 0.1626(3) 0.0298(14) Uani 1 d . .
C4D C 1.0251(6) 0.1366(4) 0.2000(4) 0.041(2) Uani 1 d . .
H4DA H 1.0714(6) 0.1741(4) 0.2168(4) 0.050 Uiso 1 d R .
H4DB H 1.0717(6) 0.1074(4) 0.1714(4) 0.050 Uiso 1 d R .
C5D C 0.9676(6) 0.0958(4) 0.2607(3) 0.028(2) Uani 1 d . .
H5DA H 0.9936(6) 0.0487(4) 0.2593(3) 0.033 Uiso 1 d R .
C6D C 1.0026(6) 0.1268(4) 0.3291(4) 0.032(2) Uani 1 d . .
O7D O 1.0649(4) 0.0995(3) 0.3695(2) 0.0400(13) Uani 1 d . .
O8D O 0.9589(4) 0.1911(2) 0.3366(3) 0.0357(14) Uani 1 d . .
C9D C 1.0070(7) 0.2295(4) 0.3930(4) 0.045(2) Uani 1 d . .
H9DA H 0.9728(7) 0.2747(4) 0.3957(4) 0.054 Uiso 1 d R .
H9DB H 0.9916(7) 0.2046(4) 0.4345(4) 0.054 Uiso 1 d R .
H9DC H 1.0890(7) 0.2339(4) 0.3868(4) 0.054 Uiso 1 d R .
C10D C 0.9389(7) 0.2073(4) 0.1087(4) 0.036(2) Uani 1 d . .
C11D C 0.8328(7) 0.2326(4) 0.0713(4) 0.044(2) Uani 1 d . .
H11J H 0.8545(7) 0.2640(4) 0.0355(4) 0.054 Uiso 1 d R .
H11K H 0.7925(7) 0.1939(4) 0.0519(4) 0.054 Uiso 1 d R .
H11L H 0.7832(7) 0.2559(4) 0.1032(4) 0.054 Uiso 1 d R .
O12D O 1.0341(5) 0.2254(3) 0.0929(3) 0.053(2) Uani 1 d . .
O13D O 0.7252(4) 0.1449(2) 0.1638(2) 0.0284(12) Uani 1 d . .
N1E N 0.4662(5) 0.1635(3) 0.1509(3) 0.033(2) Uani 1 d . .
C2E C 0.3918(7) 0.1995(4) 0.1373(4) 0.035(2) Uani 1 d . .
C3E C 0.2940(7) 0.2448(4) 0.1239(4) 0.052(2) Uani 1 d . .
H3EC H 0.2539(7) 0.2545(4) 0.1657(4) 0.062 Uiso 1 d R .
H3EA H 0.2430(7) 0.2228(4) 0.0918(4) 0.062 Uiso 1 d R .
H3EB H 0.3213(7) 0.2869(4) 0.1035(4) 0.062 Uiso 1 d R .
N1F N 0.8392(5) -0.0223(3) 0.3561(3) 0.0303(14) Uani 1 d . .
C2F C 0.8990(7) -0.0561(3) 0.3876(4) 0.031(2) Uani 1 d . .
C3F C 0.9722(7) -0.1017(4) 0.4282(4) 0.059(3) Uani 1 d . .
H3FC H 0.9516(7) -0.1487(4) 0.4181(4) 0.071 Uiso 1 d R .
H3FA H 0.9616(7) -0.0939(4) 0.4762(4) 0.071 Uiso 1 d R .
H3FB H 1.0522(7) -0.0951(4) 0.4169(4) 0.071 Uiso 1 d R .
N1G N 0.2633(10) -0.0751(6) 0.5830(6) 0.145(5) Uani 1 d . .
C2G C 0.2811(9) -0.0275(6) 0.5517(5) 0.075(3) Uani 1 d . .
C3G C 0.3031(8) 0.0293(5) 0.5099(5) 0.082(3) Uani 1 d . .
H3GA H 0.3358(8) 0.0679(5) 0.5340(5) 0.098 Uiso 1 d R .
H3GB H 0.3555(8) 0.0145(5) 0.4748(5) 0.098 Uiso 1 d R .
H3GC H 0.2310(8) 0.0429(5) 0.4896(5) 0.098 Uiso 1 d R .

loop_
_atom_type_symbol
_atom_type_description
_atom_type_scat_dispersion_real
_atom_type_scat_dispersion_imag
_atom_type_scat_source
C C 0.0033 0.0016 'International Tables Vol C Tables 4.2.6.8 and 6.1.1.4'
H H 0.0000 0.0000 'International Tables Vol C Tables 4.2.6.8 and 6.1.1.4'
N N 0.0061 0.0033 'International Tables Vol C Tables 4.2.6.8 and 6.1.1.4'
O O 0.0106 0.0060 'International Tables Vol C Tables 4.2.6.8 and 6.1.1.4'
Rh Rh -1.1178 0.9187 'International Tables Vol C Tables 4.2.6.8 and 6.1.1.4'

loop_
_geom_angle_atom_site_label_1
_geom_angle_atom_site_label_2
_geom_angle_atom_site_label_3
_geom_angle
_geom_angle_site_symmetry_1
_geom_angle_site_symmetry_3
_geom_angle_publ_flag
N1B Rh1 O13C 93.8(2) . . ?
N1B Rh1 O13A 88.4(2) . . ?
O13C Rh1 O13A 177.7(2) . . ?
N1B Rh1 O13D 175.1(2) . . ?
O13C Rh1 O13D 88.1(2) . . ?
O13A Rh1 O13D 89.6(2) . . ?
N1B Rh1 N1E 94.3(2) . . ?
O13C Rh1 N1E 86.4(2) . . ?
O13A Rh1 N1E 94.2(2) . . ?
O13D Rh1 N1E 90.3(2) . . ?
N1B Rh1 Rh2 85.1(2) . . ?
O13C Rh1 Rh2 89.94(13) . . ?
O13A Rh1 Rh2 89.41(12) . . ?
O13D Rh1 Rh2 90.38(13) . . ?
N1E Rh1 Rh2 176.3(2) . . ?
N1D Rh2 N1A 91.5(2) . . ?
N1D Rh2 N1C 89.6(2) . . ?
N1A Rh2 N1C 170.2(2) . . ?
N1D Rh2 O13B 173.7(2) . . ?
N1A Rh2 O13B 86.3(2) . . ?
N1C Rh2 O13B 91.6(2) . . ?
N1D Rh2 N1F 95.7(2) . . ?
N1A Rh2 N1F 92.8(2) . . ?
N1C Rh2 N1F 96.8(2) . . ?
O13B Rh2 N1F 90.2(2) . . ?
N1D Rh2 Rh1 84.6(2) . . ?
N1A Rh2 Rh1 85.6(2) . . ?
N1C Rh2 Rh1 84.8(2) . . ?
O13B Rh2 Rh1 89.43(13) . . ?
N1F Rh2 Rh1 178.37(14) . . ?
C2A N1A C5A 110.4(5) . . ?
C2A N1A Rh2 119.0(4) . . ?
C5A N1A Rh2 126.0(5) . . ?
O13A C2A N1A 126.9(6) . . ?
O13A C2A N3A 121.1(6) . . ?
N1A C2A N3A 112.0(6) . . ?
C10A N3A C2A 130.1(6) . . ?
C10A N3A C4A 120.8(6) . . ?
C2A N3A C4A 109.1(5) . . ?
N3A C4A C5A 102.9(5) . . ?
N3A C4A H4AA 111.2(4) . . ?
C5A C4A H4AA 109.9(4) . . ?
N3A C4A H4AB 111.1(4) . . ?
C5A C4A H4AB 112.4(3) . . ?
H4AA C4A H4AB 109.2 . . ?
N1A C5A C6A 110.8(5) . . ?
N1A C5A C4A 104.8(5) . . ?
C6A C5A C4A 110.4(6) . . ?
N1A C5A H5AA 110.1(4) . . ?
C6A C5A H5AA 110.3(4) . . ?
C4A C5A H5AA 110.4(3) . . ?
O7A C6A O8A 124.1(6) . . ?
O7A C6A C5A 127.1(7) . . ?
O8A C6A C5A 108.7(6) . . ?
C6A O8A C9A 114.7(6) . . ?
O8A C9A H9AA 109.8(4) . . ?
O8A C9A H9AB 108.5(4) . . ?
H9AA C9A H9AB 109.5 . . ?
O8A C9A H9AC 110.1(4) . . ?
H9AA C9A H9AC 109.5 . . ?
H9AB C9A H9AC 109.5 . . ?
O12A C10A N3A 118.1(7) . . ?
O12A C10A C11A 122.3(6) . . ?
N3A C10A C11A 119.5(6) . . ?
C10A C11A H11A 109.1(4) . . ?
C10A C11A H11B 109.8(4) . . ?
H11A C11A H11B 109.5 . . ?
C10A C11A H11C 109.5(4) . . ?
H11A C11A H11C 109.5 . . ?
H11B C11A H11C 109.5 . . ?
C2A O13A Rh1 116.8(4) . . ?
C2B N1B C5B 111.0(6) . . ?
C2B N1B Rh1 121.9(5) . . ?
C5B N1B Rh1 126.9(5) . . ?
O13B C2B N1B 128.1(7) . . ?
O13B C2B N3B 122.6(6) . . ?
N1B C2B N3B 109.3(6) . . ?
C10B N3B C2B 130.5(6) . . ?
C10B N3B C4B 118.9(6) . . ?
C2B N3B C4B 109.7(5) . . ?
N3B C4B C5B 102.0(5) . . ?
N3B C4B H4BA 111.4(4) . . ?
C5B C4B H4BA 110.8(4) . . ?
N3B C4B H4BB 111.0(3) . . ?
C5B C4B H4BB 112.0(4) . . ?
H4BA C4B H4BB 109.4 . . ?
N1B C5B C4B 103.7(5) . . ?
N1B C5B C6B 109.5(6) . . ?
C4B C5B C6B 112.7(5) . . ?
N1B C5B H5BA 110.2(4) . . ?
C4B C5B H5BA 110.8(4) . . ?
C6B C5B H5BA 109.8(3) . . ?
O7B C6B O8B 126.0(7) . . ?
O7B C6B C5B 124.5(6) . . ?
O8B C6B C5B 109.4(6) . . ?
C6B O8B C9B 115.8(5) . . ?
O8B C9B H9BA 109.5(4) . . ?
O8B C9B H9BB 109.7(4) . . ?
H9BA C9B H9BB 109.5 . . ?
O8B C9B H9BC 109.3(4) . . ?
H9BA C9B H9BC 109.5 . . ?
H9BB C9B H9BC 109.5 . . ?
O12B C10B N3B 118.8(7) . . ?
O12B C10B C11B 120.6(7) . . ?
N3B C10B C11B 120.6(7) . . ?
C10B C11B H11D 110.0(4) . . ?
C10B C11B H11E 109.6(4) . . ?
H11D C11B H11E 109.5 . . ?
C10B C11B H11F 108.8(4) . . ?
H11D C11B H11F 109.5 . . ?
H11E C11B H11F 109.5 . . ?
C2B O13B Rh2 113.9(4) . . ?
C2C N1C C5C 109.6(5) . . ?
C2C N1C Rh2 119.2(5) . . ?
C5C N1C Rh2 129.5(4) . . ?
O13C C2C N1C 127.2(6) . . ?
O13C C2C N3C 119.6(6) . . ?
N1C C2C N3C 113.2(6) . . ?
C10C N3C C2C 129.4(6) . . ?
C10C N3C C4C 119.2(6) . . ?
C2C N3C C4C 108.9(5) . . ?
N3C C4C C5C 102.9(5) . . ?
N3C C4C H4CA 111.9(4) . . ?
C5C C4C H4CA 112.0(4) . . ?
N3C C4C H4CB 110.0(4) . . ?
C5C C4C H4CB 110.5(4) . . ?
H4CA C4C H4CB 109.4 . . ?
N1C C5C C6C 109.5(6) . . ?
N1C C5C C4C 105.2(5) . . ?
C6C C5C C4C 111.6(6) . . ?
N1C C5C H5CA 109.3(4) . . ?
C6C C5C H5CA 109.7(4) . . ?
C4C C5C H5CA 111.3(4) . . ?
O7C C6C O8C 123.7(8) . . ?
O7C C6C C5C 123.9(8) . . ?
O8C C6C C5C 112.4(6) . . ?
C6C O8C C9C 115.8(6) . . ?
O8C C9C H9CA 109.1(4) . . ?
O8C C9C H9CB 110.1(4) . . ?
H9CA C9C H9CB 109.5 . . ?
O8C C9C H9CC 109.3(4) . . ?
H9CA C9C H9CC 109.5 . . ?
H9CB C9C H9CC 109.5 . . ?
O12C C10C N3C 118.6(7) . . ?
O12C C10C C11C 122.5(6) . . ?
N3C C10C C11C 118.9(6) . . ?
C10C C11C H11G 109.9(4) . . ?
C10C C11C H11H 110.1(4) . . ?
H11G C11C H11H 109.5 . . ?
C10C C11C H11I 108.4(4) . . ?
H11G C11C H11I 109.5 . . ?
H11H C11C H11I 109.5 . . ?
C2C O13C Rh1 115.9(4) . . ?
C2D N1D C5D 109.7(6) . . ?
C2D N1D Rh2 121.9(5) . . ?
C5D N1D Rh2 127.4(5) . . ?
O13D C2D N1D 127.0(7) . . ?
O13D C2D N3D 119.1(6) . . ?
N1D C2D N3D 113.8(6) . . ?
C10D N3D C2D 132.0(7) . . ?
C10D N3D C4D 118.8(6) . . ?
C2D N3D C4D 109.2(5) . . ?
N3D C4D C5D 101.6(5) . . ?
N3D C4D H4DA 111.6(4) . . ?
C5D C4D H4DA 110.9(4) . . ?
N3D C4D H4DB 111.0(4) . . ?
C5D C4D H4DB 112.4(4) . . ?
H4DA C4D H4DB 109.3 . . ?
N1D C5D C6D 115.1(6) . . ?
N1D C5D C4D 105.2(6) . . ?
C6D C5D C4D 110.7(6) . . ?
N1D C5D H5DA 108.5(4) . . ?
C6D C5D H5DA 108.5(4) . . ?
C4D C5D H5DA 108.7(4) . . ?
O7D C6D O8D 124.3(8) . . ?
O7D C6D C5D 124.6(7) . . ?
O8D C6D C5D 111.0(6) . . ?
C6D O8D C9D 114.4(6) . . ?
O8D C9D H9DA 110.7(4) . . ?
O8D C9D H9DB 108.4(4) . . ?
H9DA C9D H9DB 109.5 . . ?
O8D C9D H9DC 109.3(4) . . ?
H9DA C9D H9DC 109.5 . . ?
H9DB C9D H9DC 109.5 . . ?
O12D C10D N3D 120.3(8) . . ?
O12D C10D C11D 121.8(7) . . ?
N3D C10D C11D 117.8(7) . . ?
C10D C11D H11J 110.2(4) . . ?
C10D C11D H11K 109.4(4) . . ?
H11J C11D H11K 109.5 . . ?
C10D C11D H11L 108.8(4) . . ?
H11J C11D H11L 109.5 . . ?
H11K C11D H11L 109.5 . . ?
C2D O13D Rh1 114.5(4) . . ?
C2E N1E Rh1 159.7(7) . . ?
N1E C2E C3E 176.7(9) . . ?
C2E C3E H3EC 109.9(5) . . ?
C2E C3E H3EA 109.3(4) . . ?
H3EC C3E H3EA 110.2 . . ?
C2E C3E H3EB 109.3(4) . . ?
H3EC C3E H3EB 110.2 . . ?
H3EA C3E H3EB 107.9 . . ?
C2F N1F Rh2 176.0(5) . . ?
N1F C2F C3F 177.7(8) . . ?
C2F C3F H3FC 108.5(5) . . ?
C2F C3F H3FA 111.4(4) . . ?
H3FC C3F H3FA 108.5 . . ?
C2F C3F H3FB 110.9(5) . . ?
H3FC C3F H3FB 108.5 . . ?
H3FA C3F H3FB 109.1 . . ?
N1G C2G C3G 177.0(14) . . ?
C2G C3G H3GA 113.4(6) . . ?
C2G C3G H3GB 107.5(6) . . ?
H3GA C3G H3GB 109.5 . . ?
C2G C3G H3GC 107.4(6) . . ?
H3GA C3G H3GC 109.5 . . ?
H3GB C3G H3GC 109.5 . . ?

loop_
_geom_bond_atom_site_label_1
_geom_bond_atom_site_label_2
_geom_bond_distance
_geom_bond_site_symmetry_2
_geom_bond_publ_flag
Rh1 N1B 1.996(6) . ?
Rh1 O13C 2.029(4) . ?
Rh1 O13A 2.035(4) . ?
Rh1 O13D 2.054(5) . ?
Rh1 N1E 2.215(6) . ?
Rh1 Rh2 2.4597(8) . ?
Rh2 N1D 2.015(6) . ?
Rh2 N1A 2.037(6) . ?
Rh2 N1C 2.044(5) . ?
Rh2 O13B 2.100(4) . ?
Rh2 N1F 2.230(6) . ?
N1A C2A 1.305(8) . ?
N1A C5A 1.460(7) . ?
C2A O13A 1.262(7) . ?
C2A N3A 1.411(8) . ?
N3A C10A 1.365(8) . ?
N3A C4A 1.455(8) . ?
C4A C5A 1.543(9) . ?
C4A H4AA 0.96 . ?
C4A H4AB 0.96 . ?
C5A C6A 1.524(9) . ?
C5A H5AA 0.96 . ?
C6A O7A 1.175(8) . ?
C6A O8A 1.362(8) . ?
O8A C9A 1.441(8) . ?
C9A H9AA 0.96 . ?
C9A H9AB 0.96 . ?
C9A H9AC 0.96 . ?
C10A O12A 1.217(8) . ?
C10A C11A 1.495(9) . ?
C11A H11A 0.96 . ?
C11A H11B 0.96 . ?
C11A H11C 0.96 . ?
N1B C2B 1.318(8) . ?
N1B C5B 1.484(8) . ?
C2B O13B 1.234(8) . ?
C2B N3B 1.430(8) . ?
N3B C10B 1.363(8) . ?
N3B C4B 1.478(8) . ?
C4B C5B 1.530(8) . ?
C4B H4BA 0.96 . ?
C4B H4BB 0.96 . ?
C5B C6B 1.533(8) . ?
C5B H5BA 0.96 . ?
C6B O7B 1.199(7) . ?
C6B O8B 1.326(8) . ?
O8B C9B 1.448(8) . ?
C9B H9BA 0.96 . ?
C9B H9BB 0.96 . ?
C9B H9BC 0.96 . ?
C10B O12B 1.227(8) . ?
C10B C11B 1.497(10) . ?
C11B H11D 0.96 . ?
C11B H11E 0.96 . ?
C11B H11F 0.96 . ?
N1C C2C 1.302(8) . ?
N1C C5C 1.480(8) . ?
C2C O13C 1.272(8) . ?
C2C N3C 1.397(8) . ?
N3C C10C 1.374(8) . ?
N3C C4C 1.472(8) . ?
C4C C5C 1.537(8) . ?
C4C H4CA 0.96 . ?
C4C H4CB 0.96 . ?
C5C C6C 1.506(9) . ?
C5C H5CA 0.96 . ?
C6C O7C 1.194(8) . ?
C6C O8C 1.322(8) . ?
O8C C9C 1.452(8) . ?
C9C H9CA 0.96 . ?
C9C H9CB 0.96 . ?
C9C H9CC 0.96 . ?
C10C O12C 1.233(8) . ?
C10C C11C 1.514(10) . ?
C11C H11G 0.96 . ?
C11C H11H 0.96 . ?
C11C H11I 0.96 . ?
N1D C2D 1.297(8) . ?
N1D C5D 1.471(8) . ?
C2D O13D 1.279(8) . ?
C2D N3D 1.402(8) . ?
N3D C10D 1.385(9) . ?
N3D C4D 1.471(8) . ?
C4D C5D 1.574(10) . ?
C4D H4DA 0.96 . ?
C4D H4DB 0.96 . ?
C5D C6D 1.520(9) . ?
C5D H5DA 0.96 . ?
C6D O7D 1.193(8) . ?
C6D O8D 1.349(8) . ?
O8D C9D 1.442(8) . ?
C9D H9DA 0.96 . ?
C9D H9DB 0.96 . ?
C9D H9DC 0.96 . ?
C10D O12D 1.196(9) . ?
C10D C11D 1.511(10) . ?
C11D H11J 0.96 . ?
C11D H11K 0.96 . ?
C11D H11L 0.96 . ?
N1E C2E 1.138(8) . ?
C2E C3E 1.454(10) . ?
C3E H3EC 0.96 . ?
C3E H3EA 0.96 . ?
C3E H3EB 0.96 . ?
N1F C2F 1.134(8) . ?
C2F C3F 1.457(9) . ?
C3F H3FC 0.96 . ?
C3F H3FA 0.96 . ?
C3F H3FB 0.96 . ?
N1G C2G 1.125(11) . ?
C2G C3G 1.393(11) . ?
C3G H3GA 0.96 . ?
C3G H3GB 0.96 . ?
C3G H3GC 0.96 . ?
